data_4516304
loop_
_publ_author_name
'Smith, Mark G.'
'Forbes, Roy P.'
'Lemmerer, Andreas'

_publ_section_title
;
 Covalent-Assisted Supramolecular Synthesis: Masking of Amides in
 Co-Crystal Synthesis using Benzophenone Derivatives
;
_journal_issue 8
_journal_name_full 'Crystal Growth &amp; Design'
_journal_page_first 3813
_journal_paper_doi 10.1021/acs.cgd.5b00462
_journal_volume 15
_journal_year 2015
_chemical_absolute_configuration unk
_chemical_formula_moiety 'C19 H16 N4 O, C7 H6 O3'
_chemical_formula_sum 'C26 H22 N4 O4'
_chemical_formula_weight 454.48
_chemical_name_systematic
;
 (E)-N'-((4-aminophenyl)(phenyl)methylene)isonicotinohydrazide)_(salicylic acid)
;
_space_group_IT_number 4
_space_group_name_Hall 'P 2yb'
_space_group_name_H-M_alt 'P 1 21 1'
_symmetry_cell_setting monoclinic
_symmetry_space_group_name_Hall 'P 2yb'
_symmetry_space_group_name_H-M 'P 1 21 1'
_atom_sites_solution_hydrogens geom
_atom_sites_solution_primary direct
_atom_sites_solution_secondary difmap
_audit_conform_dict_location ftp://ftp.iucr.org/pub/cif_core.dic
_audit_conform_dict_name cif_core.dic
_audit_conform_dict_version 2.3
_audit_creation_date 2015-03-29T12:28:11-00:00
_audit_creation_method 'WinGX routine CIF_UPDATE'
_cell_angle_alpha 90
_cell_angle_beta 93.234(3)
_cell_angle_gamma 90
_cell_formula_units_Z 2
_cell_length_a 7.8452(3)
_cell_length_b 10.7034(4)
_cell_length_c 13.1775(5)
_cell_measurement_reflns_used 2363
_cell_measurement_temperature 173(2)
_cell_measurement_theta_max 24.08
_cell_measurement_theta_min 2.45
_cell_volume 1104.76(7)
_computing_cell_refinement 'SAINT-Plus (Bruker, 2004)'
_computing_data_collection 'APEX2 (Bruker, 2005)'
_computing_data_reduction 'SAINT-Plus and XPREP (Bruker 2004)'
_computing_molecular_graphics
;
Ortep-3 for Windows (Farrugia, 1997) and DIAMOND (Brandenburg, 1999)
;
_computing_publication_material
;
WinGX publication routines (Farrugia, 1999) and PLATON (Spek, 2009)
;
_computing_structure_refinement 'SHELXL-97 (Sheldrick, 2008)'
_computing_structure_solution 'SHELXS-97 (Sheldrick, 2008)'
_diffrn_ambient_temperature 173(2)
_diffrn_measured_fraction_theta_full 0.999
_diffrn_measured_fraction_theta_max 0.999
_diffrn_measurement_device_type 'Bruker APEX-II CCD'
_diffrn_measurement_method '\f and \w scans'
_diffrn_radiation_monochromator graphite
_diffrn_radiation_type MoK\a
_diffrn_radiation_wavelength 0.71073
_diffrn_reflns_av_R_equivalents 0.0538
_diffrn_reflns_av_unetI/netI 0.0504
_diffrn_reflns_limit_h_max 10
_diffrn_reflns_limit_h_min -10
_diffrn_reflns_limit_k_max 14
_diffrn_reflns_limit_k_min -14
_diffrn_reflns_limit_l_max 17
_diffrn_reflns_limit_l_min -16
_diffrn_reflns_number 9610
_diffrn_reflns_theta_full 27.99
_diffrn_reflns_theta_max 27.99
_diffrn_reflns_theta_min 1.55
_diffrn_standards_number 0
_exptl_absorpt_coefficient_mu 0.091
_exptl_absorpt_correction_T_max 0.99
_exptl_absorpt_correction_T_min 0.9626
_exptl_absorpt_correction_type multi-scan
_exptl_absorpt_process_details 'SADABS (Sheldrick, 1996)'
_exptl_crystal_colour Yellow
_exptl_crystal_density_diffrn 1.366
_exptl_crystal_density_method 'not measured'
_exptl_crystal_description Plate
_exptl_crystal_F_000 476
_exptl_crystal_size_max 0.41
_exptl_crystal_size_mid 0.2
_exptl_crystal_size_min 0.16
_refine_diff_density_max 1.098
_refine_diff_density_min -0.293
_refine_diff_density_rms 0.064
_refine_ls_extinction_method none
_refine_ls_goodness_of_fit_ref 1.039
_refine_ls_hydrogen_treatment constr
_refine_ls_matrix_type full
_refine_ls_number_parameters 309
_refine_ls_number_reflns 2801
_refine_ls_number_restraints 1
_refine_ls_restrained_S_all 1.039
_refine_ls_R_factor_all 0.0998
_refine_ls_R_factor_gt 0.0713
_refine_ls_shift/su_max 0.001
_refine_ls_shift/su_mean 0
_refine_ls_structure_factor_coef Fsqd
_refine_ls_weighting_details 'calc w=1/[\s^2^(Fo^2^)+(0.1486P)^2^+0.1305P] where P=(Fo^2^+2Fc^2^)/3'
_refine_ls_weighting_scheme calc
_refine_ls_wR_factor_gt 0.2024
_refine_ls_wR_factor_ref 0.228
_reflns_number_gt 1952
_reflns_number_total 2801
_reflns_threshold_expression >2sigma(I)
_cod_data_source_file cg5b00462_si_001.cif
_cod_data_source_block 6b
_cod_depositor_comments
;
The following automatic conversions were performed:

data item '_symmetry_cell_setting' value 'Monoclinic' was changed to
'monoclinic' in accordance with the
/home/saulius/struct/COD-crude-data/automatic-downloads/DataCite-retrospective/ACS/depositions/lib/dictionaries/cif_core.dic
dictionary named 'cif_core.dic' version 2.4.2 last updated on
2011-04-26.

Automatic conversion script
Id: cif_fix_values 6909 2019-04-08 15:41:33Z antanas 
;
_cod_original_sg_symbol_H-M P2(1)
_cod_database_code 4516304

loop_
_symmetry_equiv_pos_as_xyz
'x, y, z'
'-x, y+1/2, -z'

loop_
_atom_site_label
_atom_site_type_symbol
_atom_site_fract_x
_atom_site_fract_y
_atom_site_fract_z
_atom_site_U_iso_or_equiv
_atom_site_adp_type
_atom_site_occupancy
_atom_site_symmetry_multiplicity
_atom_site_calc_flag
_atom_site_refinement_flags
C1 C 0.8460(6) 0.1370(4) 0.7188(3) 0.0418(10) Uani 1 1 d .
C2 C 0.9101(7) 0.0454(5) 0.7850(4) 0.0477(11) Uani 1 1 d .
H008 H 0.8391 -0.0223 0.8026 0.057 Uiso 1 1 calc R
C3 C 1.0752(7) 0.0515(6) 0.8255(4) 0.0538(12) Uani 1 1 d .
H019 H 1.1154 -0.0114 0.8717 0.065 Uiso 1 1 calc R
C4 C 1.1220(8) 0.2315(7) 0.7355(4) 0.0654(16) Uani 1 1 d .
H020 H 1.1969 0.2966 0.7175 0.078 Uiso 1 1 calc R
C5 C 0.9581(7) 0.2312(5) 0.6931(4) 0.0544(13) Uani 1 1 d .
H010 H 0.9214 0.2948 0.6465 0.065 Uiso 1 1 calc R
C6 C 0.6648(6) 0.1441(5) 0.6757(3) 0.0403(10) Uani 1 1 d .
C7 C 0.3475(6) -0.0828(4) 0.6316(3) 0.0395(10) Uani 1 1 d .
C8 C 0.4312(5) -0.1993(4) 0.6710(3) 0.0388(9) Uani 1 1 d .
C9 C 0.4842(6) -0.2089(5) 0.7731(4) 0.0467(11) Uani 1 1 d .
H018 H 0.4706 -0.1402 0.8176 0.056 Uiso 1 1 calc R
C10 C 0.5566(7) -0.3185(6) 0.8096(4) 0.0550(13) Uani 1 1 d .
H022 H 0.5926 -0.3244 0.8794 0.066 Uiso 1 1 calc R
C11 C 0.5783(6) -0.4216(5) 0.7456(4) 0.0517(12) Uani 1 1 d .
C12 C 0.5249(6) -0.4105(5) 0.6429(4) 0.0480(11) Uani 1 1 d .
H009 H 0.5388 -0.4789 0.5981 0.058 Uiso 1 1 calc R
C13 C 0.4529(6) -0.3017(4) 0.6068(4) 0.0412(10) Uani 1 1 d .
H017 H 0.417 -0.2954 0.5369 0.049 Uiso 1 1 calc R
C14 C 0.1673(5) -0.0935(4) 0.5894(3) 0.0395(9) Uani 1 1 d .
C15 C 0.1010(6) -0.0084(5) 0.5189(4) 0.0489(12) Uani 1 1 d .
H005 H 0.1703 0.0583 0.4974 0.059 Uiso 1 1 calc R
C16 C -0.0659(7) -0.0193(5) 0.4790(4) 0.0551(13) Uani 1 1 d .
H012 H -0.1103 0.0386 0.4297 0.066 Uiso 1 1 calc R
C17 C -0.1683(6) -0.1166(5) 0.5121(4) 0.0497(12) Uani 1 1 d .
H013 H -0.2818 -0.126 0.4842 0.06 Uiso 1 1 calc R
C18 C -0.1053(6) -0.1975(5) 0.5842(4) 0.0477(11) Uani 1 1 d .
H007 H -0.1767 -0.2613 0.6085 0.057 Uiso 1 1 calc R
C19 C 0.0635(6) -0.1876(5) 0.6229(4) 0.0443(11) Uani 1 1 d .
H004 H 0.1072 -0.2456 0.6723 0.053 Uiso 1 1 calc R
C20 C 1.7039(7) 0.1167(5) 0.9990(4) 0.0519(13) Uani 1 1 d .
C21 C 1.7728(9) 0.0294(8) 1.0677(6) 0.0761(18) Uani 1 1 d .
C22 C 1.9258(12) 0.0568(13) 1.1205(7) 0.111(3) Uani 1 1 d .
H026 H 1.9726 -0.0009 1.1693 0.133 Uiso 1 1 calc R
C23 C 2.0096(10) 0.1649(11) 1.1036(8) 0.104(3) Uani 1 1 d .
H024 H 2.115 0.1818 1.14 0.124 Uiso 1 1 calc R
C24 C 1.9441(9) 0.2493(9) 1.0349(7) 0.092(3) Uani 1 1 d .
H023 H 2.0043 0.3244 1.023 0.11 Uiso 1 1 calc R
C25 C 1.7916(7) 0.2263(7) 0.9827(5) 0.0654(16) Uani 1 1 d .
H016 H 1.7458 0.2858 0.9351 0.078 Uiso 1 1 calc R
C26 C 1.5340(7) 0.0910(6) 0.9464(4) 0.0509(12) Uani 1 1 d .
N1 N 0.5827(5) 0.0333(4) 0.6673(3) 0.0445(9) Uani 1 1 d .
H1 H 0.6372 -0.0356 0.6858 0.053 Uiso 1 1 calc R
N2 N 1.1811(6) 0.1441(5) 0.8012(3) 0.0549(11) Uani 1 1 d .
N3 N 0.4158(5) 0.0264(4) 0.6305(3) 0.0435(9) Uani 1 1 d .
N4 N 0.6490(9) -0.5242(6) 0.7847(6) 0.0934(19) Uani 1 1 d .
H4A H 0.6643 -0.5895 0.7457 0.112 Uiso 1 1 calc R
H4B H 0.6807 -0.5272 0.8498 0.112 Uiso 1 1 calc R
O1 O 0.6007(5) 0.2430(3) 0.6502(3) 0.0512(9) Uani 1 1 d .
O2 O 1.4836(5) 0.1730(5) 0.8816(3) 0.0747(13) Uani 1 1 d .
H3 H 1.3853 0.1545 0.8578 0.112 Uiso 1 1 calc R
O3 O 1.4527(6) -0.0043(4) 0.9660(3) 0.0717(12) Uani 1 1 d .
O4 O 1.7040(9) -0.0734(7) 1.0904(6) 0.121(2) Uani 1 1 d .
H4 H 1.6138 -0.0836 1.0539 0.181 Uiso 1 1 calc R

loop_
_atom_site_aniso_label
_atom_site_aniso_U_11
_atom_site_aniso_U_22
_atom_site_aniso_U_33
_atom_site_aniso_U_23
_atom_site_aniso_U_13
_atom_site_aniso_U_12
C1 0.049(2) 0.044(2) 0.033(2) -0.009(2) 0.0032(17) -0.006(2)
C2 0.052(3) 0.044(2) 0.048(3) -0.007(2) 0.009(2) -0.001(2)
C3 0.061(3) 0.056(3) 0.045(3) -0.007(2) 0.004(2) 0.003(2)
C4 0.065(3) 0.075(4) 0.055(3) 0.010(3) -0.008(2) -0.025(3)
C5 0.058(3) 0.056(3) 0.047(3) 0.005(2) -0.009(2) -0.023(3)
C6 0.043(2) 0.042(2) 0.036(2) -0.004(2) 0.0035(17) -0.008(2)
C7 0.041(2) 0.034(2) 0.044(2) -0.0070(19) 0.0050(18) -0.0017(18)
C8 0.034(2) 0.044(2) 0.038(2) -0.002(2) 0.0003(16) -0.0059(18)
C9 0.046(2) 0.053(3) 0.041(2) -0.007(2) 0.0059(19) -0.009(2)
C10 0.053(3) 0.072(3) 0.039(2) 0.007(3) 0.004(2) -0.005(3)
C11 0.040(2) 0.048(3) 0.066(3) 0.018(2) -0.004(2) -0.002(2)
C12 0.048(3) 0.041(2) 0.055(3) -0.002(2) -0.003(2) -0.006(2)
C13 0.036(2) 0.044(2) 0.043(2) -0.008(2) -0.0065(17) -0.0017(18)
C14 0.037(2) 0.037(2) 0.045(2) -0.007(2) 0.0036(17) -0.0034(18)
C15 0.044(2) 0.040(2) 0.064(3) 0.003(2) 0.009(2) 0.000(2)
C16 0.059(3) 0.047(3) 0.059(3) -0.001(2) 0.001(2) 0.005(2)
C17 0.037(2) 0.056(3) 0.055(3) -0.006(2) -0.0062(19) 0.001(2)
C18 0.039(2) 0.042(2) 0.062(3) -0.006(2) 0.001(2) -0.005(2)
C19 0.043(2) 0.040(2) 0.050(3) -0.002(2) 0.0038(19) -0.0010(19)
C20 0.047(3) 0.064(3) 0.045(3) -0.016(2) 0.001(2) 0.012(2)
C21 0.066(4) 0.079(4) 0.083(5) -0.001(4) -0.003(3) 0.018(4)
C22 0.075(5) 0.148(9) 0.106(7) 0.012(7) -0.021(5) 0.039(6)
C23 0.059(4) 0.124(8) 0.123(7) -0.023(7) -0.034(4) 0.014(5)
C24 0.061(4) 0.100(6) 0.114(6) -0.041(5) 0.003(4) -0.012(4)
C25 0.049(3) 0.081(4) 0.068(3) -0.021(3) 0.008(2) -0.001(3)
C26 0.049(3) 0.061(3) 0.042(3) -0.012(3) -0.001(2) 0.006(3)
N1 0.040(2) 0.0372(19) 0.056(2) -0.0086(18) 0.0040(16) -0.0016(16)
N2 0.054(2) 0.067(3) 0.043(2) -0.009(2) -0.0033(17) -0.007(2)
N3 0.0371(19) 0.038(2) 0.056(2) -0.0076(18) 0.0074(16) -0.0046(15)
N4 0.098(5) 0.072(4) 0.108(5) 0.008(4) -0.016(4) 0.014(3)
O1 0.060(2) 0.0418(19) 0.0505(19) 0.0003(16) -0.0125(15) -0.0116(17)
O2 0.057(2) 0.109(4) 0.057(2) 0.009(3) -0.0106(18) -0.008(2)
O3 0.078(3) 0.062(3) 0.074(3) -0.020(2) -0.005(2) -0.009(2)
O4 0.106(5) 0.097(4) 0.158(7) 0.040(5) -0.003(4) 0.011(4)

loop_
_atom_type_symbol
_atom_type_description
_atom_type_scat_dispersion_real
_atom_type_scat_dispersion_imag
_atom_type_scat_source
C C 0.0033 0 'International Tables Vol C Tables 4.2.6.8 and 6.1.1.4'
H H 0 0 'International Tables Vol C Tables 4.2.6.8 and 6.1.1.4'
N N 0.0061 0 'International Tables Vol C Tables 4.2.6.8 and 6.1.1.4'
O O 0.0106 0 'International Tables Vol C Tables 4.2.6.8 and 6.1.1.4'

loop_
_geom_angle_atom_site_label_1
_geom_angle_atom_site_label_2
_geom_angle_atom_site_label_3
_geom_angle
C2 C1 C5 116.9(4)
C2 C1 C6 125.1(4)
C5 C1 C6 117.9(4)
C3 C2 C1 120.7(5)
C3 C2 H008 119.6
C1 C2 H008 119.6
N2 C3 C2 121.7(5)
N2 C3 H019 119.2
C2 C3 H019 119.2
N2 C4 C5 122.9(5)
N2 C4 H020 118.5
C5 C4 H020 118.5
C4 C5 C1 119.5(5)
C4 C5 H010 120.2
C1 C5 H010 120.2
O1 C6 N1 123.8(4)
O1 C6 C1 121.2(4)
N1 C6 C1 115.0(4)
N3 C7 C8 126.1(4)
N3 C7 C14 116.9(4)
C8 C7 C14 117.1(4)
C9 C8 C13 119.2(5)
C9 C8 C7 120.1(4)
C13 C8 C7 120.7(4)
C10 C9 C8 119.7(5)
C10 C9 H018 120.2
C8 C9 H018 120.2
C9 C10 C11 121.4(5)
C9 C10 H022 119.3
C11 C10 H022 119.3
N4 C11 C12 122.9(6)
N4 C11 C10 118.8(6)
C12 C11 C10 118.3(5)
C13 C12 C11 120.2(5)
C13 C12 H009 119.9
C11 C12 H009 119.9
C12 C13 C8 121.2(4)
C12 C13 H017 119.4
C8 C13 H017 119.4
C15 C14 C19 119.2(4)
C15 C14 C7 120.8(4)
C19 C14 C7 119.9(4)
C14 C15 C16 120.7(4)
C14 C15 H005 119.6
C16 C15 H005 119.6
C15 C16 C17 119.3(5)
C15 C16 H012 120.3
C17 C16 H012 120.3
C18 C17 C16 120.0(5)
C18 C17 H013 120
C16 C17 H013 120
C17 C18 C19 120.5(5)
C17 C18 H007 119.8
C19 C18 H007 119.8
C14 C19 C18 120.2(5)
C14 C19 H004 119.9
C18 C19 H004 119.9
C25 C20 C21 119.6(6)
C25 C20 C26 121.6(5)
C21 C20 C26 118.8(6)
O4 C21 C22 115.7(9)
O4 C21 C20 125.6(7)
C22 C21 C20 118.6(9)
C23 C22 C21 120.9(9)
C23 C22 H026 119.6
C21 C22 H026 119.6
C22 C23 C24 120.5(7)
C22 C23 H024 119.7
C24 C23 H024 119.7
C23 C24 C25 120.2(8)
C23 C24 H023 119.9
C25 C24 H023 119.9
C24 C25 C20 120.2(7)
C24 C25 H016 119.9
C20 C25 H016 119.9
O3 C26 O2 124.3(5)
O3 C26 C20 120.8(5)
O2 C26 C20 114.8(5)
C6 N1 N3 121.1(4)
C6 N1 H1 119.4
N3 N1 H1 119.4
C4 N2 C3 118.2(5)
C7 N3 N1 115.8(4)
C11 N4 H4A 120
C11 N4 H4B 120
H4A N4 H4B 120
C26 O2 H3 109.5
C21 O4 H4 109.5

loop_
_geom_bond_atom_site_label_1
_geom_bond_atom_site_label_2
_geom_bond_distance
C1 C2 1.388(7)
C1 C5 1.392(7)
C1 C6 1.502(6)
C2 C3 1.374(7)
C2 H008 0.95
C3 N2 1.344(7)
C3 H019 0.95
C4 N2 1.340(8)
C4 C5 1.373(8)
C4 H020 0.95
C5 H010 0.95
C6 O1 1.212(6)
C6 N1 1.351(6)
C7 N3 1.286(6)
C7 C8 1.490(7)
C7 C14 1.494(6)
C8 C9 1.390(7)
C8 C13 1.400(6)
C9 C10 1.377(8)
C9 H018 0.95
C10 C11 1.405(8)
C10 H022 0.95
C11 N4 1.322(8)
C11 C12 1.398(8)
C12 C13 1.369(7)
C12 H009 0.95
C13 H017 0.95
C14 C15 1.382(7)
C14 C19 1.383(6)
C15 C16 1.388(7)
C15 H005 0.95
C16 C17 1.400(8)
C16 H012 0.95
C17 C18 1.357(7)
C17 H013 0.95
C18 C19 1.396(7)
C18 H007 0.95
C19 H004 0.95
C20 C25 1.382(9)
C20 C21 1.390(9)
C20 C26 1.493(7)
C21 O4 1.269(11)
C21 C22 1.385(12)
C22 C23 1.355(16)
C22 H026 0.95
C23 C24 1.359(14)
C23 H024 0.95
C24 C25 1.368(9)
C24 H023 0.95
C25 H016 0.95
C26 O3 1.238(7)
C26 O2 1.271(7)
N1 N3 1.373(6)
N1 H1 0.88
N4 H4A 0.88
N4 H4B 0.88
O2 H3 0.84
O4 H4 0.84

loop_
_geom_hbond_atom_site_label_D
_geom_hbond_atom_site_label_H
_geom_hbond_atom_site_label_A
_geom_hbond_distance_DH
_geom_hbond_distance_HA
_geom_hbond_distance_DA
_geom_hbond_angle_DHA
_geom_hbond_site_symmetry_A
N4 H4A O1 0.88 2.23 3.068(8) 159.2 1_545
O2 H3 N2 0.84 1.73 2.563(6) 169.7 .
O4 H4 O3 0.84 1.87 2.599(8) 144.5 .

loop_
_geom_torsion_atom_site_label_1
_geom_torsion_atom_site_label_2
_geom_torsion_atom_site_label_3
_geom_torsion_atom_site_label_4
_geom_torsion
C5 C1 C2 C3 2.2(7)
C6 C1 C2 C3 -175.7(4)
C1 C2 C3 N2 -1.3(8)
N2 C4 C5 C1 0.3(9)
C2 C1 C5 C4 -1.7(8)
C6 C1 C5 C4 176.4(5)
C2 C1 C6 O1 153.0(5)
C5 C1 C6 O1 -24.9(7)
C2 C1 C6 N1 -27.6(6)
C5 C1 C6 N1 154.5(4)
N3 C7 C8 C9 62.8(6)
C14 C7 C8 C9 -117.2(4)
N3 C7 C8 C13 -119.2(5)
C14 C7 C8 C13 60.9(6)
C13 C8 C9 C10 -0.2(7)
C7 C8 C9 C10 177.9(4)
C8 C9 C10 C11 0.0(7)
C9 C10 C11 N4 179.8(5)
C9 C10 C11 C12 0.2(7)
N4 C11 C12 C13 -179.8(6)
C10 C11 C12 C13 -0.3(7)
C11 C12 C13 C8 0.1(7)
C9 C8 C13 C12 0.1(7)
C7 C8 C13 C12 -178.0(4)
N3 C7 C14 C15 24.6(6)
C8 C7 C14 C15 -155.4(4)
N3 C7 C14 C19 -153.7(4)
C8 C7 C14 C19 26.3(6)
C19 C14 C15 C16 -2.3(7)
C7 C14 C15 C16 179.3(4)
C14 C15 C16 C17 1.1(8)
C15 C16 C17 C18 1.4(8)
C16 C17 C18 C19 -2.6(8)
C15 C14 C19 C18 1.2(7)
C7 C14 C19 C18 179.5(4)
C17 C18 C19 C14 1.3(7)
C25 C20 C21 O4 178.9(8)
C26 C20 C21 O4 0.5(10)
C25 C20 C21 C22 2.0(10)
C26 C20 C21 C22 -176.4(7)
O4 C21 C22 C23 -179.1(9)
C20 C21 C22 C23 -1.9(14)
C21 C22 C23 C24 0.6(16)
C22 C23 C24 C25 0.6(14)
C23 C24 C25 C20 -0.5(11)
C21 C20 C25 C24 -0.8(8)
C26 C20 C25 C24 177.5(5)
C25 C20 C26 O3 -176.0(5)
C21 C20 C26 O3 2.4(8)
C25 C20 C26 O2 4.5(7)
C21 C20 C26 O2 -177.1(5)
O1 C6 N1 N3 -1.6(7)
C1 C6 N1 N3 179.1(4)
C5 C4 N2 C3 0.8(9)
C2 C3 N2 C4 -0.3(8)
C8 C7 N3 N1 1.6(7)
C14 C7 N3 N1 -178.4(4)
C6 N1 N3 C7 -176.0(4)
